data_2226570
loop_
_publ_author_name
'Seo, Pil Ja'
'Choi, Hong Dae'
'Son, Byeng Wha'
'Lee, Uk'

_publ_section_title
;
 3-Ethylsulfinyl-5-iodo-2-phenyl-1-benzofuran
;
_journal_coeditor_code KP2264
_journal_issue 7
_journal_name_full 'Acta Crystallographica Section E'
_journal_page_first o1814
_journal_paper_doi 10.1107/S1600536810024190
_journal_volume 66
_journal_year 2010
_chemical_formula_iupac 'C16 H13 I O2 S'
_chemical_formula_moiety 'C16 H13 I O2 S'
_chemical_formula_sum 'C16 H13 I O2 S'
_chemical_formula_weight 396.22
_chemical_name_systematic
;
3-Ethylsulfinyl-5-iodo-2-phenyl-1-benzofuran
;
_space_group_IT_number 61
_symmetry_cell_setting orthorhombic
_symmetry_space_group_name_Hall '-P 2ac 2ab'
_symmetry_space_group_name_H-M 'P b c a'
_atom_sites_solution_hydrogens difmap
_atom_sites_solution_primary direct
_atom_sites_solution_secondary difmap
_cell_angle_alpha 90.00
_cell_angle_beta 90.00
_cell_angle_gamma 90.00
_cell_formula_units_Z 8
_cell_length_a 11.7297(4)
_cell_length_b 7.4560(2)
_cell_length_c 34.0313(9)
_cell_measurement_reflns_used 8139
_cell_measurement_temperature 296(2)
_cell_measurement_theta_max 27.49
_cell_measurement_theta_min 2.39
_cell_volume 2976.26(15)
_computing_cell_refinement '<i>SAINT</i> (Bruker, 2009)'
_computing_data_collection '<i>APEX2</i> (Bruker, 2009)'
_computing_data_reduction '<i>SAINT</i> (Bruker, 2009)'
_computing_molecular_graphics '<i>ORTEP-3</i> (Farrugia, 1997) and <i>DIAMOND</i> (Brandenburg, 1998)'
_computing_publication_material '<i>SHELXL97</i> (Sheldrick, 2008)'
_computing_structure_refinement '<i>SHELXL97</i> (Sheldrick, 2008)'
_computing_structure_solution '<i>SHELXS97</i> (Sheldrick, 2008)'
_diffrn_ambient_temperature 296(2)
_diffrn_detector_area_resol_mean 10.0
_diffrn_measured_fraction_theta_full 0.999
_diffrn_measured_fraction_theta_max 0.999
_diffrn_measurement_device_type 'Bruker SMART APEXII CCD'
_diffrn_measurement_method '\f and \w scans'
_diffrn_radiation_monochromator 'graphite multilayer'
_diffrn_radiation_source 'rotating anode'
_diffrn_radiation_type MoK\a
_diffrn_radiation_wavelength 0.71073
_diffrn_reflns_av_R_equivalents 0.0273
_diffrn_reflns_av_sigmaI/netI 0.0231
_diffrn_reflns_limit_h_max 9
_diffrn_reflns_limit_h_min -15
_diffrn_reflns_limit_k_max 9
_diffrn_reflns_limit_k_min -8
_diffrn_reflns_limit_l_max 44
_diffrn_reflns_limit_l_min -43
_diffrn_reflns_number 14370
_diffrn_reflns_theta_full 27.52
_diffrn_reflns_theta_max 27.52
_diffrn_reflns_theta_min 2.11
_diffrn_standards_number 0
_exptl_absorpt_coefficient_mu 2.290
_exptl_absorpt_correction_T_max 0.9665
_exptl_absorpt_correction_T_min 0.9535
_exptl_absorpt_correction_type multi-scan
_exptl_absorpt_process_details '(SADABS; Bruker, 2009)'
_exptl_crystal_colour colourless
_exptl_crystal_density_diffrn 1.769
_exptl_crystal_density_method 'not measured'
_exptl_crystal_description block
_exptl_crystal_F_000 1552
_exptl_crystal_size_max 0.02
_exptl_crystal_size_mid 0.02
_exptl_crystal_size_min 0.02
_refine_diff_density_max 0.553
_refine_diff_density_min -0.972
_refine_ls_extinction_method none
_refine_ls_goodness_of_fit_ref 1.148
_refine_ls_hydrogen_treatment constr
_refine_ls_matrix_type full
_refine_ls_number_parameters 182
_refine_ls_number_reflns 3415
_refine_ls_number_restraints 0
_refine_ls_restrained_S_all 1.148
_refine_ls_R_factor_all 0.0306
_refine_ls_R_factor_gt 0.0276
_refine_ls_shift/su_max 0.002
_refine_ls_shift/su_mean 0.000
_refine_ls_structure_factor_coef Fsqd
_refine_ls_weighting_details 'calc w=1/[\s^2^(Fo^2^)+(0.0260P)^2^+3.2745P] where P=(Fo^2^+2Fc^2^)/3'
_refine_ls_weighting_scheme calc
_refine_ls_wR_factor_gt 0.0662
_refine_ls_wR_factor_ref 0.0677
_reflns_number_gt 3106
_reflns_number_total 3415
_reflns_threshold_expression I>2\s(I)
_cod_data_source_file kp2264.cif
_cod_data_source_block I
_cod_original_sg_symbol_Hall ' -P 2ac 2ab'
_cod_database_code 2226570
_cod_database_fobs_code 2226570

loop_
_symmetry_equiv_pos_as_xyz
'x, y, z'
'-x+1/2, -y, z+1/2'
'x+1/2, -y+1/2, -z'
'-x, y+1/2, -z+1/2'
'-x, -y, -z'
'x-1/2, y, -z-1/2'
'-x-1/2, y-1/2, z'
'x, -y-1/2, z-1/2'

loop_
_atom_site_type_symbol
_atom_site_label
_atom_site_fract_x
_atom_site_fract_y
_atom_site_fract_z
_atom_site_U_iso_or_equiv
_atom_site_adp_type
_atom_site_calc_flag
_atom_site_refinement_flags
_atom_site_occupancy
_atom_site_disorder_assembly
_atom_site_disorder_group
I I 0.337055(15) 0.11075(3) 0.528788(5) 0.03128(7) Uani d . 1 . .
S S 0.56486(5) 0.15154(8) 0.360798(17) 0.02225(13) Uani d . 1 . .
O O1 0.23461(14) 0.2567(2) 0.35329(5) 0.0259(4) Uani d . 1 . .
O O2 0.58668(16) -0.0183(3) 0.38324(6) 0.0318(4) Uani d . 1 . .
C C1 0.4196(2) 0.2055(3) 0.36723(7) 0.0217(5) Uani d . 1 . .
C C2 0.3566(2) 0.1963(3) 0.40373(7) 0.0212(5) Uani d . 1 . .
C C3 0.3845(2) 0.1631(3) 0.44285(7) 0.0239(5) Uani d . 1 . .
H H3 0.4594 0.1420 0.4506 0.029 Uiso calc R 1 . .
C C4 0.2959(2) 0.1628(4) 0.46975(7) 0.0261(5) Uani d . 1 . .
C C5 0.1832(2) 0.1945(4) 0.45888(8) 0.0296(6) Uani d . 1 . .
H H5 0.1263 0.1937 0.4779 0.036 Uiso calc R 1 . .
C C6 0.1550(2) 0.2274(4) 0.41965(8) 0.0288(6) Uani d . 1 . .
H H6 0.0802 0.2483 0.4118 0.035 Uiso calc R 1 . .
C C7 0.2435(2) 0.2273(3) 0.39332(7) 0.0244(5) Uani d . 1 . .
C C8 0.34345(19) 0.2429(3) 0.33829(7) 0.0219(5) Uani d . 1 . .
C C9 0.3539(2) 0.2680(3) 0.29579(7) 0.0226(5) Uani d . 1 . .
C C10 0.2650(2) 0.2139(3) 0.27091(8) 0.0289(5) Uani d . 1 . .
H H10 0.1990 0.1639 0.2814 0.035 Uiso calc R 1 . .
C C11 0.2760(3) 0.2353(4) 0.23078(8) 0.0353(6) Uani d . 1 . .
H H11 0.2171 0.1990 0.2143 0.042 Uiso calc R 1 . .
C C12 0.3734(3) 0.3100(4) 0.21470(8) 0.0346(6) Uani d . 1 . .
H H12 0.3802 0.3226 0.1876 0.042 Uiso calc R 1 . .
C C13 0.4609(3) 0.3660(4) 0.23919(8) 0.0320(6) Uani d . 1 . .
H H13 0.5261 0.4176 0.2286 0.038 Uiso calc R 1 . .
C C14 0.4512(2) 0.3451(3) 0.27951(7) 0.0273(5) Uani d . 1 . .
H H14 0.5101 0.3829 0.2958 0.033 Uiso calc R 1 . .
C C15 0.6250(2) 0.3317(4) 0.38974(8) 0.0314(6) Uani d . 1 . .
H H15A 0.5900 0.3315 0.4156 0.038 Uiso calc R 1 . .
H H15B 0.7060 0.3106 0.3931 0.038 Uiso calc R 1 . .
C C16 0.6077(3) 0.5131(4) 0.37097(10) 0.0434(7) Uani d . 1 . .
H H16A 0.6474 0.5172 0.3463 0.065 Uiso calc R 1 . .
H H16B 0.6369 0.6047 0.3880 0.065 Uiso calc R 1 . .
H H16C 0.5278 0.5327 0.3666 0.065 Uiso calc R 1 . .

loop_
_atom_site_aniso_label
_atom_site_aniso_U_11
_atom_site_aniso_U_22
_atom_site_aniso_U_33
_atom_site_aniso_U_12
_atom_site_aniso_U_13
_atom_site_aniso_U_23
I 0.03590(12) 0.03674(12) 0.02121(10) 0.00703(7) 0.00679(6) 0.00190(7)
S 0.0199(3) 0.0276(3) 0.0193(3) 0.0033(2) 0.0005(2) 0.0016(2)
O1 0.0206(8) 0.0319(9) 0.0251(8) 0.0007(7) -0.0023(7) 0.0016(7)
O2 0.0311(10) 0.0325(10) 0.0318(10) 0.0093(8) 0.0016(8) 0.0083(8)
C1 0.0209(11) 0.0235(12) 0.0208(11) -0.0001(9) 0.0002(9) 0.0007(9)
C2 0.0212(11) 0.0198(12) 0.0226(11) 0.0016(9) 0.0029(9) 0.0022(9)
C3 0.0223(12) 0.0251(12) 0.0242(12) 0.0042(10) 0.0013(9) 0.0007(10)
C4 0.0301(13) 0.0252(12) 0.0231(12) 0.0039(10) 0.0038(10) 0.0010(10)
C5 0.0262(13) 0.0328(15) 0.0299(13) 0.0005(11) 0.0081(10) -0.0004(11)
C6 0.0192(12) 0.0349(14) 0.0322(14) 0.0021(10) -0.0003(10) 0.0002(11)
C7 0.0242(11) 0.0233(12) 0.0256(12) 0.0008(10) -0.0012(10) 0.0024(10)
C8 0.0199(11) 0.0208(11) 0.0250(12) -0.0001(9) -0.0018(9) 0.0003(9)
C9 0.0256(12) 0.0204(12) 0.0217(12) 0.0026(9) -0.0043(9) 0.0008(9)
C10 0.0313(14) 0.0251(13) 0.0304(13) -0.0039(11) -0.0077(11) 0.0032(10)
C11 0.0465(17) 0.0304(14) 0.0289(13) -0.0046(12) -0.0144(12) 0.0017(11)
C12 0.0563(18) 0.0251(13) 0.0226(12) 0.0014(13) -0.0035(12) 0.0027(10)
C13 0.0372(15) 0.0298(14) 0.0291(13) 0.0016(11) 0.0048(11) 0.0067(11)
C14 0.0282(13) 0.0269(13) 0.0269(13) -0.0005(10) -0.0055(10) 0.0043(10)
C15 0.0236(12) 0.0421(16) 0.0284(13) -0.0054(12) -0.0048(10) -0.0047(12)
C16 0.0392(16) 0.0340(16) 0.057(2) -0.0074(13) -0.0056(15) -0.0078(14)

loop_
_atom_type_symbol
_atom_type_description
_atom_type_scat_dispersion_real
_atom_type_scat_dispersion_imag
_atom_type_scat_source
C C 0.0033 0.0016 'International Tables Vol C Tables 4.2.6.8 and 6.1.1.4'
H H 0.0000 0.0000 'International Tables Vol C Tables 4.2.6.8 and 6.1.1.4'
O O 0.0106 0.0060 'International Tables Vol C Tables 4.2.6.8 and 6.1.1.4'
S S 0.1246 0.1234 'International Tables Vol C Tables 4.2.6.8 and 6.1.1.4'
I I -0.4742 1.8119 'International Tables Vol C Tables 4.2.6.8 and 6.1.1.4'

loop_
_geom_angle_atom_site_label_1
_geom_angle_atom_site_label_2
_geom_angle_atom_site_label_3
_geom_angle_site_symmetry_1
_geom_angle_site_symmetry_3
_geom_angle
_geom_angle_publ_flag
C4 I O2 . 5_656 176.44(8) ?
O2 S C1 . . 107.10(10) ?
O2 S C15 . . 106.40(10) ?
C1 S C15 . . 98.00(10) ?
C8 O1 C7 . . 106.4(2) ?
C8 C1 C2 . . 107.2(2) ?
C8 C1 S . . 126.3(2) ?
C2 C1 S . . 126.1(2) ?
C7 C2 C3 . . 119.8(2) ?
C7 C2 C1 . . 105.1(2) ?
C3 C2 C1 . . 135.1(2) ?
C4 C3 C2 . . 117.1(2) ?
C4 C3 H3 . . 121.4 ?
C2 C3 H3 . . 121.4 ?
C3 C4 C5 . . 122.5(2) ?
C3 C4 I . . 117.4(2) ?
C5 C4 I . . 120.2(2) ?
C4 C5 C6 . . 120.6(2) ?
C4 C5 H5 . . 119.7 ?
C6 C5 H5 . . 119.7 ?
C7 C6 C5 . . 116.4(2) ?
C7 C6 H6 . . 121.8 ?
C5 C6 H6 . . 121.8 ?
C6 C7 O1 . . 125.8(2) ?
C6 C7 C2 . . 123.7(2) ?
O1 C7 C2 . . 110.4(2) ?
C1 C8 O1 . . 110.8(2) ?
C1 C8 C9 . . 133.4(2) ?
O1 C8 C9 . . 115.7(2) ?
C14 C9 C10 . . 119.2(2) ?
C14 C9 C8 . . 121.0(2) ?
C10 C9 C8 . . 119.8(2) ?
C11 C10 C9 . . 119.6(3) ?
C11 C10 H10 . . 120.2 ?
C9 C10 H10 . . 120.2 ?
C10 C11 C12 . . 121.0(3) ?
C10 C11 H11 . . 119.5 ?
C12 C11 H11 . . 119.5 ?
C11 C12 C13 . . 119.6(3) ?
C11 C12 H12 . . 120.2 ?
C13 C12 H12 . . 120.2 ?
C14 C13 C12 . . 120.1(3) ?
C14 C13 H13 . . 120.0 ?
C12 C13 H13 . . 120.0 ?
C13 C14 C9 . . 120.5(2) ?
C13 C14 H14 . . 119.8 ?
C9 C14 H14 . . 119.8 ?
C16 C15 S . . 112.5(2) ?
C16 C15 H15A . . 109.1 ?
S C15 H15A . . 109.1 ?
C16 C15 H15B . . 109.1 ?
S C15 H15B . . 109.1 ?
H15A C15 H15B . . 107.8 ?
C15 C16 H16A . . 109.5 ?
C15 C16 H16B . . 109.5 ?
H16A C16 H16B . . 109.5 ?
C15 C16 H16C . . 109.5 ?
H16A C16 H16C . . 109.5 ?
H16B C16 H16C . . 109.5 ?

loop_
_geom_bond_atom_site_label_1
_geom_bond_atom_site_label_2
_geom_bond_site_symmetry_2
_geom_bond_distance
_geom_bond_publ_flag
I C4 . 2.102(2) ?
I O2 5_656 3.200(2) ?
S O2 . 1.500(2) ?
S C1 . 1.764(2) ?
S C15 . 1.809(3) ?
O1 C8 . 1.379(3) ?
O1 C7 . 1.384(3) ?
C1 C8 . 1.359(3) ?
C1 C2 . 1.447(3) ?
C2 C7 . 1.392(3) ?
C2 C3 . 1.393(3) ?
C3 C4 . 1.385(3) ?
C3 H3 . 0.9300 ?
C4 C5 . 1.393(4) ?
C5 C6 . 1.397(4) ?
C5 H5 . 0.9300 ?
C6 C7 . 1.372(4) ?
C6 H6 . 0.9300 ?
C8 C9 . 1.464(3) ?
C9 C14 . 1.393(4) ?
C9 C10 . 1.402(3) ?
C10 C11 . 1.381(4) ?
C10 H10 . 0.9300 ?
C11 C12 . 1.384(4) ?
C11 H11 . 0.9300 ?
C12 C13 . 1.386(4) ?
C12 H12 . 0.9300 ?
C13 C14 . 1.385(4) ?
C13 H13 . 0.9300 ?
C14 H14 . 0.9300 ?
C15 C16 . 1.510(4) ?
C15 H15A . 0.9700 ?
C15 H15B . 0.9700 ?
C16 H16A . 0.9600 ?
C16 H16B . 0.9600 ?
C16 H16C . 0.9600 ?

loop_
_geom_torsion_atom_site_label_1
_geom_torsion_atom_site_label_2
_geom_torsion_atom_site_label_3
_geom_torsion_atom_site_label_4
_geom_torsion_site_symmetry_1
_geom_torsion_site_symmetry_2
_geom_torsion_site_symmetry_3
_geom_torsion_site_symmetry_4
_geom_torsion
_geom_torsion_publ_flag
O2 S C1 C8 . . . . -128.5(2) ?
C15 S C1 C8 . . . . 121.5(2) ?
O2 S C1 C2 . . . . 43.2(2) ?
C15 S C1 C2 . . . . -66.8(2) ?
C8 C1 C2 C7 . . . . 0.9(3) ?
S C1 C2 C7 . . . . -172.14(19) ?
C8 C1 C2 C3 . . . . 179.7(3) ?
S C1 C2 C3 . . . . 6.7(4) ?
C7 C2 C3 C4 . . . . 0.0(4) ?
C1 C2 C3 C4 . . . . -178.7(3) ?
C2 C3 C4 C5 . . . . -0.2(4) ?
C2 C3 C4 I . . . . 179.54(19) ?
C3 C4 C5 C6 . . . . 0.4(4) ?
I C4 C5 C6 . . . . -179.4(2) ?
C4 C5 C6 C7 . . . . -0.3(4) ?
C5 C6 C7 O1 . . . . 180.0(2) ?
C5 C6 C7 C2 . . . . 0.1(4) ?
C8 O1 C7 C6 . . . . -179.5(3) ?
C8 O1 C7 C2 . . . . 0.4(3) ?
C3 C2 C7 C6 . . . . 0.0(4) ?
C1 C2 C7 C6 . . . . 179.1(2) ?
C3 C2 C7 O1 . . . . -179.8(2) ?
C1 C2 C7 O1 . . . . -0.8(3) ?
C2 C1 C8 O1 . . . . -0.7(3) ?
S C1 C8 O1 . . . . 172.33(17) ?
C2 C1 C8 C9 . . . . -179.8(3) ?
S C1 C8 C9 . . . . -6.8(4) ?
C7 O1 C8 C1 . . . . 0.2(3) ?
C7 O1 C8 C9 . . . . 179.5(2) ?
C1 C8 C9 C14 . . . . -33.4(4) ?
O1 C8 C9 C14 . . . . 147.5(2) ?
C1 C8 C9 C10 . . . . 146.6(3) ?
O1 C8 C9 C10 . . . . -32.5(3) ?
C14 C9 C10 C11 . . . . 1.0(4) ?
C8 C9 C10 C11 . . . . -179.0(2) ?
C9 C10 C11 C12 . . . . -0.2(4) ?
C10 C11 C12 C13 . . . . -0.7(5) ?
C11 C12 C13 C14 . . . . 0.8(4) ?
C12 C13 C14 C9 . . . . 0.0(4) ?
C10 C9 C14 C13 . . . . -0.9(4) ?
C8 C9 C14 C13 . . . . 179.1(2) ?
O2 S C15 C16 . . . . -179.1(2) ?
C1 S C15 C16 . . . . -68.5(2) ?
